data_7701823
loop_
_publ_author_name
'Capel Berdiell, Izar'
'Farmiloe, Sarah E.'
'Kulmaczewski, Rafal'
'Halcrow, Malcolm'

_publ_section_title
;
 Molecular Squares, Coordination Polymers and Mononuclear Complexes
 Supported by 2,4-Dipyrazolyl-6H-1,3,5-triazine and
 4,6-Dipyrazolylpyrimidine Ligands
;
_journal_name_full 'Dalton Transactions'
_journal_paper_doi 10.1039/C9DT04003J
_journal_year 2019
_chemical_formula_moiety 'C17 H19 N7, 2(C H Cl3)'
_chemical_formula_sum 'C19 H21 Cl6 N7'
_chemical_formula_weight 560.13
_chemical_name_systematic '2,4-Bis(4,5,6,7-tetrahydroindazol-2-yl)-6H-1,3,5-triazinedichloroform solvate'
_space_group_crystal_system triclinic
_space_group_IT_number 2
_space_group_name_Hall '-P 1'
_space_group_name_H-M_alt 'P -1'
_atom_sites_solution_hydrogens geom
_atom_sites_solution_primary direct
_atom_sites_solution_secondary difmap
_audit_creation_date 2019-07-09
_audit_creation_method
;
  Olex2 1.2
  (compiled Apr 23 2013 17:54:37, GUI svn.r4466)
;
_audit_update_record
;
2019-10-04 deposited with the CCDC.	2019-11-05 downloaded from the CCDC.
;
_cell_angle_alpha 88.648(2)
_cell_angle_beta 86.046(3)
_cell_angle_gamma 87.961(2)
_cell_formula_units_Z 4
_cell_length_a 9.3073(3)
_cell_length_b 11.3030(3)
_cell_length_c 23.5856(8)
_cell_measurement_reflns_used 6346
_cell_measurement_temperature 120(2)
_cell_measurement_theta_max 73.19
_cell_measurement_theta_min 3.73
_cell_volume 2473.19(13)
_computing_cell_refinement 'CrysAlisPro, Agilent Technologies'
_computing_data_collection 'CrysAlisPro, Agilent Technologies'
_computing_data_reduction 'CrysAlisPro, Agilent Technologies'
_computing_molecular_graphics 'XSEED (Barbour, 2001)'
_computing_publication_material
;
O. V. Dolomanov, L. J. Bourhis, R. J. Gildea, J. A. K. Howard and H. Puschmann,
OLEX2: a complete structure solution, refinement and analysis program.
J. Appl. Cryst. (2009). 42, 339-341.
;
_computing_structure_refinement 'SHELXL-97 (Sheldrick, 1997)'
_computing_structure_solution 'SHELXS-97 (Sheldrick, 1990)'
_diffrn_ambient_temperature 120(2)
_diffrn_detector_area_resol_mean 5.3095
_diffrn_measured_fraction_theta_full 0.945
_diffrn_measured_fraction_theta_max 0.932
_diffrn_measurement_device_type 'SuperNova, Dual, Cu at zero, Atlas'
_diffrn_measurement_method '\w scans'
_diffrn_radiation_monochromator mirror
_diffrn_radiation_source 'SuperNova (Cu) X-ray Source'
_diffrn_radiation_type CuK\a
_diffrn_radiation_wavelength 1.54184
_diffrn_reflns_av_R_equivalents 0.0524
_diffrn_reflns_av_unetI/netI 0.0602
_diffrn_reflns_limit_h_max 8
_diffrn_reflns_limit_h_min -11
_diffrn_reflns_limit_k_max 14
_diffrn_reflns_limit_k_min -12
_diffrn_reflns_limit_l_max 27
_diffrn_reflns_limit_l_min -29
_diffrn_reflns_number 19525
_diffrn_reflns_theta_full 72.00
_diffrn_reflns_theta_max 73.79
_diffrn_reflns_theta_min 3.76
_diffrn_standards_decay_% 0
_diffrn_standards_interval_count 0
_diffrn_standards_interval_time 0
_diffrn_standards_number 0
_exptl_absorpt_coefficient_mu 6.530
_exptl_absorpt_correction_T_max 1.000
_exptl_absorpt_correction_T_min 0.421
_exptl_absorpt_correction_type multi-scan
_exptl_absorpt_process_details
; 
CrysAlisPro, Agilent Technologies,
Version 1.171.36.24 (release 03-12-2012 CrysAlis171 .NET)
Empirical absorption correction using spherical harmonics,
 implemented in SCALE3 ABSPACK scaling algorithm.
;
_exptl_crystal_colour colourless
_exptl_crystal_density_diffrn 1.504
_exptl_crystal_density_method 'not measured'
_exptl_crystal_description fragment
_exptl_crystal_F_000 1144
_exptl_crystal_recrystallization_method 'Re-crystallisation from solvent: chloroform'
_exptl_crystal_size_max 0.20
_exptl_crystal_size_mid 0.10
_exptl_crystal_size_min 0.10
_refine_diff_density_max 1.077
_refine_diff_density_min -0.832
_refine_diff_density_rms 0.112
_refine_ls_extinction_method none
_refine_ls_goodness_of_fit_ref 1.029
_refine_ls_hydrogen_treatment constr
_refine_ls_matrix_type full
_refine_ls_number_parameters 609
_refine_ls_number_reflns 9320
_refine_ls_number_restraints 24
_refine_ls_restrained_S_all 1.819
_refine_ls_R_factor_all 0.1008
_refine_ls_R_factor_gt 0.0766
_refine_ls_shift/su_max 0.000
_refine_ls_shift/su_mean 0.000
_refine_ls_structure_factor_coef Fsqd
_refine_ls_weighting_details 'calc w=1/[\s^2^(Fo^2^)+(0.1155P)^2^+3.3688P] where P=(Fo^2^+2Fc^2^)/3'
_refine_ls_weighting_scheme calc
_refine_ls_wR_factor_gt 0.1950
_refine_ls_wR_factor_ref 0.2201
_reflns_number_gt 6794
_reflns_number_total 9320
_reflns_threshold_expression >2sigma(I)
_cod_data_source_file c9dt04003j2.cif
_cod_data_source_block sf-3
_cod_database_code 7701823
_olex2_refinement_description
;
1. Fixed Uiso
 At 1.2 times of:
  All C(H) groups, All C(H,H) groups
2. Restrained distances
 C57A-Cl8A = C57A-Cl9A = C57A-Cl0A = C57B-Cl8B = C57B-Cl9B = C57B-Cl0B
 1.72 with sigma of 0.02
 Cl8A-Cl9A = Cl8A-Cl0A = Cl9A-Cl0A = Cl8B-Cl9B = Cl8B-Cl0B = Cl9B-Cl0B
 2.81 with sigma of 0.02
 C61A-Cl2A = C61A-Cl3A = C61A-Cl4A = C61B-Cl2B = C61B-Cl3B = C61B-Cl4B
 1.72 with sigma of 0.02
 Cl2A-Cl2A = Cl2A-Cl4A = Cl3A-Cl4A = Cl2B-Cl3B = Cl2B-Cl4B = Cl3B-Cl4B
 2.81 with sigma of 0.02
3. Others
 Fixed Sof: C57A(0.61) H57A(0.61) Cl8A(0.61) Cl9A(0.61) Cl0A(0.61) C57B(0.39)
 H57B(0.39) Cl8B(0.39) Cl9B(0.39) Cl0B(0.39) C61A(0.64) H61A(0.64) Cl2A(0.64)
 Cl3A(0.64) Cl4A(0.64) C61B(0.36) H61B(0.36) Cl2B(0.36) Cl3B(0.36) Cl4B(0.36)
4.a Ternary CH refined with riding coordinates:
 C49(H49), C53(H53), C57A(H57A), C57B(H57B), C61A(H61A), C61B(H61B)
4.b Secondary CH2 refined with riding coordinates:
 C10(H10A,H10B), C11(H11A,H11B), C12(H12A,H12B), C13(H13A,H13B), C19(H19A,
 H19B), C20(H20A,H20B), C21(H21A,H21B), C22(H22A,H22B), C34(H34A,H34B),
 C35(H35A,H35B), C36(H36A,H36B), C37(H37A,H37B), C43(H43A,H43B), C44(H44A,H44B),
  C45(H45A,H45B), C46(H46A,H46B)
4.c Aromatic/amide H refined with riding coordinates:
 C4(H4), C15(H15), C24(H24), C28(H28), C39(H39), C48(H48)
;

loop_
_space_group_symop_id
_space_group_symop_operation_xyz
1 'x, y, z'
2 '-x, -y, -z'

loop_
_atom_site_label
_atom_site_type_symbol
_atom_site_fract_x
_atom_site_fract_y
_atom_site_fract_z
_atom_site_U_iso_or_equiv
_atom_site_adp_type
_atom_site_occupancy
_atom_site_symmetry_multiplicity
_atom_site_calc_flag
_atom_site_refinement_flags
_atom_site_disorder_assembly
_atom_site_disorder_group
N1 N 0.7336(6) 0.2821(5) 0.2495(2) 0.0257(12) Uani 1 1 d . . .
C2 C 0.8073(7) 0.3389(6) 0.2863(3) 0.0264(14) Uani 1 1 d . . .
N3 N 0.8026(7) 0.4552(5) 0.2952(3) 0.0294(12) Uani 1 1 d . . .
C4 C 0.7143(8) 0.5158(6) 0.2620(3) 0.0315(15) Uani 1 1 d . . .
H4 H 0.7072 0.5992 0.2666 0.038 Uiso 1 1 calc R . .
N5 N 0.6348(7) 0.4714(5) 0.2229(3) 0.0293(13) Uani 1 1 d . . .
C6 C 0.6503(7) 0.3542(6) 0.2196(3) 0.0241(13) Uani 1 1 d . . .
N7 N 0.8949(6) 0.2675(5) 0.3192(2) 0.0264(12) Uani 1 1 d . . .
N8 N 0.9727(6) 0.3160(5) 0.3602(2) 0.0289(12) Uani 1 1 d . . .
C9 C 1.0346(8) 0.2237(7) 0.3847(3) 0.0292(14) Uani 1 1 d . . .
C10 C 1.1285(8) 0.2314(7) 0.4337(3) 0.0339(16) Uani 1 1 d . . .
H10A H 1.0878 0.2922 0.4603 0.041 Uiso 1 1 calc R . .
H10B H 1.2263 0.2548 0.4196 0.041 Uiso 1 1 calc R . .
C11 C 1.1369(9) 0.1108(8) 0.4644(3) 0.0410(19) Uani 1 1 d . . .
H11A H 1.2121 0.1114 0.4920 0.049 Uiso 1 1 calc R . .
H11B H 1.0436 0.0963 0.4857 0.049 Uiso 1 1 calc R . .
C12 C 1.1721(9) 0.0108(8) 0.4226(4) 0.0404(18) Uani 1 1 d . . .
H12A H 1.1886 -0.0641 0.4441 0.048 Uiso 1 1 calc R . .
H12B H 1.2621 0.0282 0.3995 0.048 Uiso 1 1 calc R . .
C13 C 1.0502(9) -0.0049(7) 0.3827(3) 0.0366(17) Uani 1 1 d . . .
H13A H 1.0855 -0.0554 0.3505 0.044 Uiso 1 1 calc R . .
H13B H 0.9688 -0.0444 0.4036 0.044 Uiso 1 1 calc R . .
C14 C 0.9997(8) 0.1148(6) 0.3602(3) 0.0296(14) Uani 1 1 d . . .
C15 C 0.9099(8) 0.1466(6) 0.3189(3) 0.0294(14) Uani 1 1 d . . .
H15 H 0.8660 0.0949 0.2946 0.035 Uiso 1 1 calc R . .
N16 N 0.5724(6) 0.2984(5) 0.1802(2) 0.0256(12) Uani 1 1 d . . .
N17 N 0.4870(7) 0.3635(5) 0.1448(3) 0.0284(12) Uani 1 1 d . . .
C18 C 0.4368(7) 0.2830(6) 0.1119(3) 0.0251(13) Uani 1 1 d . . .
C19 C 0.3415(9) 0.3118(6) 0.0643(3) 0.0340(16) Uani 1 1 d . . .
H19A H 0.3980 0.3500 0.0323 0.041 Uiso 1 1 calc R . .
H19B H 0.2625 0.3677 0.0775 0.041 Uiso 1 1 calc R . .
C20 C 0.2779(11) 0.1967(8) 0.0444(4) 0.046(2) Uani 1 1 d . . .
H20A H 0.2007 0.1713 0.0726 0.055 Uiso 1 1 calc R . .
H20B H 0.2343 0.2124 0.0077 0.055 Uiso 1 1 calc R . .
C21 C 0.3905(11) 0.0987(8) 0.0372(4) 0.046(2) Uani 1 1 d . . .
H21A H 0.4708 0.1261 0.0111 0.055 Uiso 1 1 calc R . .
H21B H 0.3482 0.0304 0.0198 0.055 Uiso 1 1 calc R . .
C22 C 0.4498(8) 0.0585(6) 0.0939(3) 0.0312(15) Uani 1 1 d . . .
H22A H 0.3762 0.0139 0.1170 0.037 Uiso 1 1 calc R . .
H22B H 0.5361 0.0058 0.0869 0.037 Uiso 1 1 calc R . .
C23 C 0.4888(8) 0.1660(6) 0.1254(3) 0.0257(13) Uani 1 1 d . . .
C24 C 0.5747(8) 0.1803(6) 0.1690(3) 0.0272(14) Uani 1 1 d . . .
H24 H 0.6266 0.1194 0.1882 0.033 Uiso 1 1 calc R . .
N25 N 0.2475(6) 0.2636(5) 0.2537(2) 0.0270(12) Uani 1 1 d . . .
C26 C 0.3274(7) 0.1872(6) 0.2827(3) 0.0240(13) Uani 1 1 d . . .
N27 N 0.3355(6) 0.0695(5) 0.2774(2) 0.0274(12) Uani 1 1 d . . .
C28 C 0.2510(8) 0.0315(6) 0.2390(3) 0.0303(15) Uani 1 1 d . . .
H28 H 0.2516 -0.0517 0.2341 0.036 Uiso 1 1 calc R . .
N29 N 0.1658(7) 0.0963(5) 0.2067(3) 0.0291(12) Uani 1 1 d . . .
C30 C 0.1692(8) 0.2120(6) 0.2167(3) 0.0259(13) Uani 1 1 d . . .
N31 N 0.4103(6) 0.2374(5) 0.3218(2) 0.0264(12) Uani 1 1 d . . .
N32 N 0.4883(6) 0.1677(5) 0.3581(2) 0.0273(12) Uani 1 1 d . . .
C33 C 0.5426(8) 0.2443(6) 0.3916(3) 0.0279(14) Uani 1 1 d . . .
C34 C 0.6333(8) 0.2098(7) 0.4396(3) 0.0317(15) Uani 1 1 d . . .
H34A H 0.7332 0.1901 0.4247 0.038 Uiso 1 1 calc R . .
H34B H 0.5943 0.1391 0.4600 0.038 Uiso 1 1 calc R . .
C35 C 0.6330(10) 0.3140(7) 0.4807(3) 0.0391(18) Uani 1 1 d . . .
H35A H 0.5372 0.3223 0.5015 0.047 Uiso 1 1 calc R . .
H35B H 0.7055 0.2974 0.5089 0.047 Uiso 1 1 calc R . .
C36 C 0.6671(9) 0.4296(7) 0.4485(3) 0.0352(16) Uani 1 1 d . . .
H36A H 0.7591 0.4190 0.4252 0.042 Uiso 1 1 calc R . .
H36B H 0.6792 0.4925 0.4761 0.042 Uiso 1 1 calc R . .
C37 C 0.5467(9) 0.4680(6) 0.4098(3) 0.0327(15) Uani 1 1 d . . .
H37A H 0.4626 0.5007 0.4331 0.039 Uiso 1 1 calc R . .
H37B H 0.5813 0.5307 0.3828 0.039 Uiso 1 1 calc R . .
C38 C 0.5027(8) 0.3637(6) 0.3776(3) 0.0289(14) Uani 1 1 d . . .
C39 C 0.4175(8) 0.3563(6) 0.3328(3) 0.0284(14) Uani 1 1 d . . .
H39 H 0.3723 0.4202 0.3132 0.034 Uiso 1 1 calc R . .
N40 N 0.0839(6) 0.2891(5) 0.1856(2) 0.0280(12) Uani 1 1 d . . .
N41 N 0.0009(7) 0.2503(5) 0.1445(3) 0.0292(12) Uani 1 1 d . . .
C42 C -0.0550(8) 0.3482(6) 0.1224(3) 0.0296(14) Uani 1 1 d . . .
C43 C -0.1483(9) 0.3508(7) 0.0727(3) 0.0361(17) Uani 1 1 d . . .
H43A H -0.2268 0.2943 0.0798 0.043 Uiso 1 1 calc R . .
H43B H -0.0901 0.3266 0.0379 0.043 Uiso 1 1 calc R . .
C44 C -0.2132(10) 0.4775(8) 0.0641(4) 0.044(2) Uani 1 1 d . . .
H44A H -0.2501 0.4850 0.0258 0.053 Uiso 1 1 calc R . .
H44B H -0.2955 0.4907 0.0924 0.053 Uiso 1 1 calc R . .
C45 C -0.1026(10) 0.5726(8) 0.0704(4) 0.0441(19) Uani 1 1 d . . .
H45A H -0.0173 0.5567 0.0439 0.053 Uiso 1 1 calc R . .
H45B H -0.1452 0.6511 0.0601 0.053 Uiso 1 1 calc R . .
C46 C -0.0557(9) 0.5750(7) 0.1310(4) 0.0381(17) Uani 1 1 d . . .
H46A H 0.0257 0.6285 0.1328 0.046 Uiso 1 1 calc R . .
H46B H -0.1365 0.6048 0.1569 0.046 Uiso 1 1 calc R . .
C47 C -0.0106(8) 0.4516(6) 0.1488(3) 0.0305(15) Uani 1 1 d . . .
C48 C 0.0776(8) 0.4111(6) 0.1889(3) 0.0301(15) Uani 1 1 d . . .
H48 H 0.1257 0.4574 0.2143 0.036 Uiso 1 1 calc R . .
C49 C 0.5343(9) -0.1105(7) 0.3485(3) 0.0350(16) Uani 1 1 d . . .
H49 H 0.4860 -0.0316 0.3414 0.042 Uiso 1 1 calc R . .
Cl50 Cl 0.4104(3) -0.22057(19) 0.34064(13) 0.0591(7) Uani 1 1 d . . .
Cl51 Cl 0.6843(3) -0.1266(2) 0.30013(13) 0.0722(8) Uani 1 1 d . . .
Cl52 Cl 0.5887(3) -0.1159(2) 0.41884(10) 0.0549(6) Uani 1 1 d . . .
C53 C 0.4435(9) 0.6451(7) 0.1431(4) 0.0365(17) Uani 1 1 d . . .
H53 H 0.4872 0.5645 0.1502 0.044 Uiso 1 1 calc R . .
Cl54 Cl 0.3080(3) 0.6748(2) 0.19711(10) 0.0533(6) Uani 1 1 d . . .
Cl55 Cl 0.3678(3) 0.6468(2) 0.07634(10) 0.0543(6) Uani 1 1 d . . .
Cl56 Cl 0.5788(3) 0.74896(19) 0.14336(14) 0.0612(7) Uani 1 1 d . . .
C57A C 1.0094(15) 0.6028(15) 0.3653(7) 0.033(4) Uani 0.61 1 d PD A 1
H57A H 0.9652 0.5264 0.3567 0.040 Uiso 0.61 1 calc PR A 1
Cl58A Cl 1.0449(4) 0.6801(4) 0.30157(15) 0.0522(9) Uani 0.61 1 d PD A 1
Cl59A Cl 1.1685(5) 0.5702(4) 0.3998(3) 0.0752(17) Uani 0.61 1 d PD A 1
Cl60A Cl 0.8857(5) 0.6838(3) 0.4115(2) 0.0508(11) Uani 0.61 1 d PD A 1
C57B C 1.012(3) 0.580(3) 0.3777(10) 0.037(9) Uiso 0.39 1 d PD B 2
H57B H 0.9661 0.5037 0.3695 0.044 Uiso 0.39 1 calc PR B 2
Cl58B Cl 1.1215(9) 0.6207(8) 0.3177(3) 0.0721(19) Uiso 0.39 1 d PD B 2
Cl59B Cl 1.1100(10) 0.5562(8) 0.4366(4) 0.0694(19) Uiso 0.39 1 d PD B 2
Cl60B Cl 0.8757(8) 0.6871(7) 0.3901(3) 0.048(2) Uiso 0.39 1 d PD B 2
C61A C -0.0324(14) -0.0235(17) 0.1183(8) 0.027(4) Uani 0.64 1 d PD C 1
H61A H 0.0115 0.0504 0.1305 0.033 Uiso 0.64 1 calc PR C 1
Cl62A Cl -0.1403(5) -0.0806(3) 0.17605(19) 0.0511(9) Uani 0.64 1 d PD C 1
Cl63A Cl -0.1371(5) 0.0125(5) 0.0611(2) 0.0510(10) Uani 0.64 1 d PD C 1
Cl64A Cl 0.1068(11) -0.1250(10) 0.0981(5) 0.067(4) Uani 0.64 1 d PD C 1
C61B C -0.026(4) -0.038(4) 0.1257(14) 0.058(18) Uiso 0.36 1 d PD D 2
H61B H 0.0081 0.0412 0.1358 0.070 Uiso 0.36 1 calc PR D 2
Cl62B Cl -0.0884(12) -0.1111(10) 0.1868(4) 0.071(3) Uiso 0.36 1 d PD D 2
Cl63B Cl -0.1632(14) -0.0179(12) 0.0801(5) 0.081(4) Uiso 0.36 1 d PD D 2
Cl64B Cl 0.1159(16) -0.1200(15) 0.0936(5) 0.034(3) Uiso 0.36 1 d PD D 2

loop_
_atom_site_aniso_label
_atom_site_aniso_U_11
_atom_site_aniso_U_22
_atom_site_aniso_U_33
_atom_site_aniso_U_23
_atom_site_aniso_U_13
_atom_site_aniso_U_12
N1 0.025(3) 0.023(3) 0.029(3) -0.001(2) -0.004(2) -0.004(2)
C2 0.025(3) 0.026(3) 0.028(3) 0.001(3) -0.001(3) -0.005(3)
N3 0.030(3) 0.023(3) 0.036(3) -0.002(2) -0.006(2) -0.005(2)
C4 0.033(4) 0.023(3) 0.039(4) -0.001(3) -0.005(3) -0.001(3)
N5 0.034(3) 0.021(3) 0.034(3) 0.000(2) -0.006(2) -0.005(2)
C6 0.022(3) 0.024(3) 0.027(3) 0.002(2) -0.001(2) -0.003(2)
N7 0.026(3) 0.025(3) 0.029(3) 0.000(2) -0.005(2) -0.007(2)
N8 0.025(3) 0.033(3) 0.030(3) -0.004(2) -0.005(2) -0.007(2)
C9 0.025(4) 0.034(4) 0.029(3) 0.000(3) 0.001(3) -0.005(3)
C10 0.026(4) 0.042(4) 0.035(4) -0.001(3) -0.008(3) -0.004(3)
C11 0.036(4) 0.052(5) 0.036(4) 0.008(3) -0.011(3) -0.006(4)
C12 0.035(4) 0.042(4) 0.044(4) 0.012(3) -0.009(3) 0.000(3)
C13 0.037(4) 0.034(4) 0.040(4) 0.006(3) -0.007(3) -0.001(3)
C14 0.027(4) 0.031(4) 0.031(3) 0.002(3) -0.001(3) -0.003(3)
C15 0.030(4) 0.026(3) 0.032(3) 0.001(3) -0.004(3) -0.004(3)
N16 0.027(3) 0.022(3) 0.029(3) 0.000(2) -0.005(2) -0.003(2)
N17 0.028(3) 0.026(3) 0.032(3) 0.001(2) -0.008(2) 0.001(2)
C18 0.025(3) 0.024(3) 0.026(3) 0.000(2) -0.002(2) -0.001(3)
C19 0.036(4) 0.028(3) 0.039(4) 0.000(3) -0.011(3) 0.001(3)
C20 0.053(5) 0.042(4) 0.045(5) -0.006(4) -0.022(4) 0.002(4)
C21 0.056(6) 0.038(4) 0.047(5) -0.009(4) -0.021(4) 0.008(4)
C22 0.036(4) 0.026(3) 0.033(4) -0.005(3) -0.009(3) 0.001(3)
C23 0.027(3) 0.023(3) 0.028(3) 0.000(2) -0.002(3) -0.001(3)
C24 0.029(4) 0.023(3) 0.030(3) -0.002(3) -0.003(3) -0.001(3)
N25 0.029(3) 0.023(3) 0.029(3) 0.001(2) -0.004(2) -0.001(2)
C26 0.024(3) 0.022(3) 0.025(3) 0.001(2) -0.002(2) -0.003(3)
N27 0.030(3) 0.022(3) 0.031(3) 0.000(2) -0.007(2) -0.001(2)
C28 0.035(4) 0.022(3) 0.034(4) -0.001(3) -0.004(3) -0.001(3)
N29 0.035(3) 0.023(3) 0.030(3) -0.001(2) -0.007(2) -0.001(2)
C30 0.028(4) 0.021(3) 0.029(3) 0.000(2) -0.002(3) -0.003(3)
N31 0.030(3) 0.018(3) 0.031(3) -0.001(2) -0.003(2) -0.003(2)
N32 0.028(3) 0.024(3) 0.030(3) -0.002(2) -0.005(2) 0.000(2)
C33 0.027(4) 0.029(3) 0.028(3) -0.003(3) 0.000(3) -0.005(3)
C34 0.033(4) 0.031(4) 0.032(4) -0.003(3) -0.005(3) -0.003(3)
C35 0.048(5) 0.036(4) 0.035(4) -0.005(3) -0.009(3) -0.007(4)
C36 0.036(4) 0.033(4) 0.037(4) -0.009(3) -0.005(3) -0.009(3)
C37 0.037(4) 0.027(3) 0.034(4) -0.008(3) -0.001(3) -0.004(3)
C38 0.028(4) 0.028(3) 0.031(3) -0.003(3) 0.001(3) -0.006(3)
C39 0.032(4) 0.019(3) 0.035(4) 0.000(3) -0.003(3) -0.002(3)
N40 0.027(3) 0.026(3) 0.031(3) 0.001(2) -0.004(2) 0.000(2)
N41 0.030(3) 0.028(3) 0.030(3) 0.002(2) -0.004(2) -0.005(2)
C42 0.026(4) 0.030(3) 0.032(3) 0.005(3) 0.000(3) -0.003(3)
C43 0.035(4) 0.039(4) 0.035(4) 0.009(3) -0.008(3) -0.005(3)
C44 0.040(5) 0.048(5) 0.045(5) 0.013(4) -0.013(4) 0.003(4)
C45 0.045(5) 0.036(4) 0.050(5) 0.016(4) -0.005(4) 0.002(4)
C46 0.039(4) 0.023(3) 0.052(5) 0.009(3) -0.004(3) 0.000(3)
C47 0.027(4) 0.025(3) 0.039(4) 0.005(3) -0.001(3) 0.000(3)
C48 0.034(4) 0.022(3) 0.035(4) -0.001(3) -0.004(3) -0.002(3)
C49 0.037(4) 0.026(3) 0.043(4) -0.002(3) -0.009(3) -0.002(3)
Cl50 0.0577(14) 0.0346(10) 0.0886(18) 0.0025(10) -0.0264(13) -0.0140(10)
Cl51 0.0799(19) 0.0554(14) 0.0765(17) -0.0131(12) 0.0348(14) -0.0062(13)
Cl52 0.0701(16) 0.0486(12) 0.0478(12) -0.0043(9) -0.0246(11) 0.0130(10)
C53 0.033(4) 0.026(3) 0.050(4) 0.000(3) -0.007(3) 0.000(3)
Cl54 0.0570(14) 0.0496(12) 0.0525(12) -0.0115(10) 0.0056(10) -0.0019(10)
Cl55 0.0646(15) 0.0515(12) 0.0471(12) -0.0056(9) -0.0121(10) 0.0123(10)
Cl56 0.0427(12) 0.0323(10) 0.110(2) 0.0116(11) -0.0160(12) -0.0071(9)
C57A 0.032(8) 0.025(7) 0.044(8) 0.001(7) -0.016(6) -0.003(5)
Cl58A 0.059(2) 0.055(2) 0.0433(17) -0.0083(15) 0.0109(15) -0.0262(18)
Cl59A 0.049(2) 0.049(2) 0.135(5) 0.001(2) -0.055(3) -0.0070(18)
Cl60A 0.080(3) 0.0281(17) 0.041(2) -0.0016(16) 0.022(2) 0.0060(15)
C61A 0.020(7) 0.022(6) 0.041(8) -0.005(5) -0.004(5) -0.004(4)
Cl62A 0.047(2) 0.0359(17) 0.069(2) 0.0067(16) 0.0104(18) -0.0098(16)
Cl63A 0.0411(19) 0.067(3) 0.047(2) -0.017(2) -0.0280(18) 0.0157(19)
Cl64A 0.036(3) 0.035(3) 0.129(8) -0.005(3) -0.003(3) 0.0044(19)

loop_
_atom_type_symbol
_atom_type_description
_atom_type_scat_dispersion_real
_atom_type_scat_dispersion_imag
_atom_type_scat_source
C C 0.0181 0.0091 'International Tables Vol C Tables 4.2.6.8 and 6.1.1.4'
H H 0.0000 0.0000 'International Tables Vol C Tables 4.2.6.8 and 6.1.1.4'
N N 0.0311 0.0180 'International Tables Vol C Tables 4.2.6.8 and 6.1.1.4'
Cl Cl 0.3639 0.7018 'International Tables Vol C Tables 4.2.6.8 and 6.1.1.4'

loop_
_geom_angle_atom_site_label_1
_geom_angle_atom_site_label_2
_geom_angle_atom_site_label_3
_geom_angle
C6 N1 C2 113.0(6)
N1 C2 N3 126.7(6)
N1 C2 N7 115.4(6)
N3 C2 N7 117.9(6)
C4 N3 C2 113.3(6)
N3 C4 H4 116.6
N3 C4 N5 126.7(6)
N5 C4 H4 116.6
C6 N5 C4 112.8(6)
N1 C6 N5 127.5(6)
N1 C6 N16 114.8(6)
N5 C6 N16 117.7(6)
N8 N7 C2 120.6(6)
C15 N7 C2 127.2(6)
C15 N7 N8 112.1(6)
C9 N8 N7 103.9(6)
N8 C9 C10 123.9(7)
N8 C9 C14 112.3(6)
C14 C9 C10 123.8(7)
C9 C10 H10A 109.8
C9 C10 H10B 109.8
C9 C10 C11 109.2(6)
H10A C10 H10B 108.3
C11 C10 H10A 109.8
C11 C10 H10B 109.8
C10 C11 H11A 109.3
C10 C11 H11B 109.3
H11A C11 H11B 108.0
C12 C11 C10 111.5(7)
C12 C11 H11A 109.3
C12 C11 H11B 109.3
C11 C12 H12A 109.2
C11 C12 H12B 109.2
C11 C12 C13 112.1(7)
H12A C12 H12B 107.9
C13 C12 H12A 109.2
C13 C12 H12B 109.2
C12 C13 H13A 109.7
C12 C13 H13B 109.7
H13A C13 H13B 108.2
C14 C13 C12 109.6(6)
C14 C13 H13A 109.7
C14 C13 H13B 109.7
C9 C14 C13 123.0(6)
C15 C14 C9 105.0(6)
C15 C14 C13 131.9(7)
N7 C15 H15 126.6
C14 C15 N7 106.7(6)
C14 C15 H15 126.6
N17 N16 C6 120.6(5)
C24 N16 C6 127.2(6)
C24 N16 N17 112.1(5)
C18 N17 N16 103.8(5)
N17 C18 C19 124.0(6)
N17 C18 C23 112.3(6)
C23 C18 C19 123.6(6)
C18 C19 H19A 109.8
C18 C19 H19B 109.8
C18 C19 C20 109.4(6)
H19A C19 H19B 108.2
C20 C19 H19A 109.8
C20 C19 H19B 109.8
C19 C20 H20A 109.2
C19 C20 H20B 109.2
H20A C20 H20B 107.9
C21 C20 C19 111.9(7)
C21 C20 H20A 109.2
C21 C20 H20B 109.2
C20 C21 H21A 109.1
C20 C21 H21B 109.1
C20 C21 C22 112.3(7)
H21A C21 H21B 107.9
C22 C21 H21A 109.1
C22 C21 H21B 109.1
C21 C22 H22A 109.9
C21 C22 H22B 109.9
H22A C22 H22B 108.3
C23 C22 C21 109.0(6)
C23 C22 H22A 109.9
C23 C22 H22B 109.9
C18 C23 C22 123.0(6)
C24 C23 C18 104.4(6)
C24 C23 C22 132.5(6)
N16 C24 H24 126.3
C23 C24 N16 107.3(6)
C23 C24 H24 126.3
C26 N25 C30 113.3(6)
N25 C26 N27 126.7(6)
N25 C26 N31 115.1(6)
N27 C26 N31 118.2(6)
C28 N27 C26 112.9(6)
N27 C28 H28 116.3
N29 C28 N27 127.5(6)
N29 C28 H28 116.3
C28 N29 C30 112.7(6)
N25 C30 N29 126.9(6)
N25 C30 N40 114.9(6)
N29 C30 N40 118.1(6)
N32 N31 C26 121.0(5)
N32 N31 C39 112.2(5)
C39 N31 C26 126.6(6)
C33 N32 N31 104.1(5)
N32 C33 C34 124.0(6)
N32 C33 C38 112.5(6)
C38 C33 C34 123.5(6)
C33 C34 H34A 109.9
C33 C34 H34B 109.9
C33 C34 C35 109.0(6)
H34A C34 H34B 108.3
C35 C34 H34A 109.9
C35 C34 H34B 109.9
C34 C35 H35A 109.4
C34 C35 H35B 109.4
H35A C35 H35B 108.0
C36 C35 C34 111.1(6)
C36 C35 H35A 109.4
C36 C35 H35B 109.4
C35 C36 H36A 109.3
C35 C36 H36B 109.3
C35 C36 C37 111.5(6)
H36A C36 H36B 108.0
C37 C36 H36A 109.3
C37 C36 H36B 109.3
C36 C37 H37A 109.7
C36 C37 H37B 109.7
H37A C37 H37B 108.2
C38 C37 C36 109.8(6)
C38 C37 H37A 109.7
C38 C37 H37B 109.7
C33 C38 C37 123.4(6)
C39 C38 C33 105.0(6)
C39 C38 C37 131.5(7)
N31 C39 H39 126.9
C38 C39 N31 106.3(6)
C38 C39 H39 126.9
N41 N40 C30 122.1(6)
N41 N40 C48 111.9(6)
C48 N40 C30 125.9(6)
C42 N41 N40 104.2(6)
N41 C42 C43 123.8(7)
N41 C42 C47 112.3(6)
C47 C42 C43 123.8(7)
C42 C43 H43A 109.8
C42 C43 H43B 109.8
C42 C43 C44 109.5(7)
H43A C43 H43B 108.2
C44 C43 H43A 109.8
C44 C43 H43B 109.8
C43 C44 H44A 109.2
C43 C44 H44B 109.2
H44A C44 H44B 107.9
C45 C44 C43 112.2(7)
C45 C44 H44A 109.2
C45 C44 H44B 109.2
C44 C45 H45A 109.4
C44 C45 H45B 109.4
H45A C45 H45B 108.0
C46 C45 C44 111.3(7)
C46 C45 H45A 109.4
C46 C45 H45B 109.4
C45 C46 H46A 109.9
C45 C46 H46B 109.9
H46A C46 H46B 108.3
C47 C46 C45 108.7(7)
C47 C46 H46A 109.9
C47 C46 H46B 109.9
C42 C47 C46 123.3(7)
C48 C47 C42 105.1(6)
C48 C47 C46 131.6(7)
N40 C48 H48 126.7
C47 C48 N40 106.6(6)
C47 C48 H48 126.7
Cl50 C49 H49 108.6
Cl50 C49 Cl52 109.3(5)
Cl51 C49 H49 108.6
Cl51 C49 Cl50 111.5(4)
Cl51 C49 Cl52 110.2(4)
Cl52 C49 H49 108.6
Cl54 C53 H53 108.6
Cl54 C53 Cl55 109.9(4)
Cl55 C53 H53 108.6
Cl56 C53 H53 108.6
Cl56 C53 Cl54 110.5(4)
Cl56 C53 Cl55 110.5(5)
Cl58A C57A H57A 108.3
Cl58A C57A Cl59A 111.4(9)
Cl58A C57A Cl60A 111.1(9)
Cl59A C57A H57A 108.3
Cl59A C57A Cl60A 109.4(9)
Cl60A C57A H57A 108.3
Cl58B C57B H57B 108.1
Cl59B C57B H57B 108.1
Cl59B C57B Cl58B 111.8(16)
Cl59B C57B Cl60B 111.2(16)
Cl60B C57B H57B 108.1
Cl60B C57B Cl58B 109.4(15)
Cl62A C61A H61A 108.3
Cl63A C61A H61A 108.3
Cl63A C61A Cl62A 110.5(8)
Cl64A C61A H61A 108.3
Cl64A C61A Cl62A 110.4(12)
Cl64A C61A Cl63A 110.9(10)
Cl62B C61B H61B 109.1
Cl62B C61B Cl63B 110(2)
Cl62B C61B Cl64B 109(2)
Cl63B C61B H61B 109.1
Cl63B C61B Cl64B 110(2)
Cl64B C61B H61B 109.1

loop_
_geom_bond_atom_site_label_1
_geom_bond_atom_site_label_2
_geom_bond_distance
N1 C2 1.334(9)
N1 C6 1.329(9)
C2 N3 1.335(9)
C2 N7 1.389(9)
N3 C4 1.334(9)
C4 H4 0.9500
C4 N5 1.338(9)
N5 C6 1.331(9)
C6 N16 1.392(8)
N7 N8 1.381(8)
N7 C15 1.369(9)
N8 C9 1.316(10)
C9 C10 1.502(10)
C9 C14 1.428(10)
C10 H10A 0.9900
C10 H10B 0.9900
C10 C11 1.531(12)
C11 H11A 0.9900
C11 H11B 0.9900
C11 C12 1.529(13)
C12 H12A 0.9900
C12 H12B 0.9900
C12 C13 1.541(11)
C13 H13A 0.9900
C13 H13B 0.9900
C13 C14 1.512(10)
C14 C15 1.361(10)
C15 H15 0.9500
N16 N17 1.376(8)
N16 C24 1.366(9)
N17 C18 1.326(9)
C18 C19 1.501(9)
C18 C23 1.429(9)
C19 H19A 0.9900
C19 H19B 0.9900
C19 C20 1.545(11)
C20 H20A 0.9900
C20 H20B 0.9900
C20 C21 1.501(13)
C21 H21A 0.9900
C21 H21B 0.9900
C21 C22 1.534(11)
C22 H22A 0.9900
C22 H22B 0.9900
C22 C23 1.506(9)
C23 C24 1.362(10)
C24 H24 0.9500
N25 C26 1.328(9)
N25 C30 1.332(9)
C26 N27 1.339(9)
C26 N31 1.387(8)
N27 C28 1.329(9)
C28 H28 0.9500
C28 N29 1.327(9)
N29 C30 1.335(9)
C30 N40 1.389(9)
N31 N32 1.377(8)
N31 C39 1.379(9)
N32 C33 1.320(9)
C33 C34 1.495(10)
C33 C38 1.425(10)
C34 H34A 0.9900
C34 H34B 0.9900
C34 C35 1.542(10)
C35 H35A 0.9900
C35 H35B 0.9900
C35 C36 1.526(11)
C36 H36A 0.9900
C36 H36B 0.9900
C36 C37 1.539(11)
C37 H37A 0.9900
C37 H37B 0.9900
C37 C38 1.502(9)
C38 C39 1.370(10)
C39 H39 0.9500
N40 N41 1.370(8)
N40 C48 1.381(9)
N41 C42 1.317(10)
C42 C43 1.505(10)
C42 C47 1.426(10)
C43 H43A 0.9900
C43 H43B 0.9900
C43 C44 1.549(11)
C44 H44A 0.9900
C44 H44B 0.9900
C44 C45 1.531(13)
C45 H45A 0.9900
C45 H45B 0.9900
C45 C46 1.524(12)
C46 H46A 0.9900
C46 H46B 0.9900
C46 C47 1.501(10)
C47 C48 1.356(10)
C48 H48 0.9500
C49 H49 1.0000
C49 Cl50 1.748(8)
C49 Cl51 1.747(9)
C49 Cl52 1.767(8)
C53 H53 1.0000
C53 Cl54 1.759(9)
C53 Cl55 1.768(8)
C53 Cl56 1.752(8)
C57A H57A 1.0000
C57A Cl58A 1.738(19)
C57A Cl59A 1.763(15)
C57A Cl60A 1.774(15)
C57B H57B 1.0000
C57B Cl58B 1.75(3)
C57B Cl59B 1.72(2)
C57B Cl60B 1.74(3)
C61A H61A 1.0000
C61A Cl62A 1.760(18)
C61A Cl63A 1.749(19)
C61A Cl64A 1.747(16)
C61B H61B 1.0000
C61B Cl62B 1.72(3)
C61B Cl63B 1.73(3)
C61B Cl64B 1.73(3)

loop_
_geom_hbond_atom_site_label_D
_geom_hbond_atom_site_label_H
_geom_hbond_atom_site_label_A
_geom_hbond_distance_DH
_geom_hbond_distance_HA
_geom_hbond_distance_DA
_geom_hbond_angle_DHA
C49 H49 N27 1.00 2.38 3.220(9) 141.7
C49 H49 N32 1.00 2.30 3.170(9) 145.2
C53 H53 N5 1.00 2.46 3.258(10) 135.9
C53 H53 N17 1.00 2.28 3.194(9) 151.6
C57A H57A N3 1.00 2.34 3.165(16) 138.8
C57A H57A N8 1.00 2.38 3.277(18) 149.5
C57B H57B N3 1.00 2.48 3.23(3) 130.8
C57B H57B N8 1.00 2.14 3.05(3) 152.0
C61A H61A N29 1.00 2.45 3.230(17) 134.1
C61A H61A N41 1.00 2.29 3.200(19) 151.0
C61B H61B N29 1.00 2.41 3.16(5) 131.0
C61B H61B N41 1.00 2.38 3.32(5) 157.0
